data_2224286
loop_
_publ_author_name
'Arman, Hadi D.'
'Miller, Tyler'
'Poplaukhin, Pavel'
'Tiekink, Edward R. T.'

_publ_section_title
;
 2-[(4-Hydroxyphenyl)diazenyl]benzoic
 acid--<i>N</i>,<i>N</i>'-bis(4-pyridylmethyl)oxamide (2/1)
;
_journal_coeditor_code HG2597
_journal_issue 12
_journal_name_full 'Acta Crystallographica Section E'
_journal_page_first o3178
_journal_page_last o3179
_journal_paper_doi 10.1107/S1600536809049228
_journal_volume 65
_journal_year 2009
_chemical_formula_iupac '2C13 H10 N2 O3, C14 H14 N4 O2'
_chemical_formula_moiety '2(C13 H10 N2 O3), C14 H14 N4 O2'
_chemical_formula_sum 'C40 H34 N8 O8'
_chemical_formula_weight 754.75
_chemical_name_systematic
;
2-[(4-Hydroxyphenyl)diazenyl]benzoic
acid--<i>N</i>,<i>N</i>'-bis(4-pyridylmethyl)oxamide (2/1)
;
_space_group_IT_number 2
_symmetry_cell_setting triclinic
_symmetry_space_group_name_Hall '-P 1'
_symmetry_space_group_name_H-M 'P -1'
_atom_sites_solution_hydrogens geom
_atom_sites_solution_primary direct
_atom_sites_solution_secondary difmap
_cell_angle_alpha 72.748(16)
_cell_angle_beta 88.92(2)
_cell_angle_gamma 79.43(2)
_cell_formula_units_Z 1
_cell_length_a 5.523(3)
_cell_length_b 11.132(4)
_cell_length_c 15.066(7)
_cell_measurement_reflns_used 3695
_cell_measurement_temperature 98(2)
_cell_measurement_theta_max 40.6
_cell_measurement_theta_min 2.0
_cell_volume 869.0(7)
_computing_cell_refinement 'CrystalClear (Rigaku/MSC, 2005)'
_computing_data_collection 'CrystalClear (Rigaku/MSC, 2005)'
_computing_data_reduction 'CrystalClear (Rigaku/MSC, 2005)'
_computing_molecular_graphics 'ORTEPII (Johnson, 1976) and DIAMOND Brandenburg, 2006)'
_computing_publication_material 'publCIF (Westrip, 2009)'
_computing_structure_refinement 'SHELXL97 (Sheldrick, 2008)'
_computing_structure_solution 'SHELXS97 (Sheldrick, 2008)'
_diffrn_ambient_temperature 98(2)
_diffrn_measured_fraction_theta_full 0.987
_diffrn_measured_fraction_theta_max 0.987
_diffrn_measurement_device_type 'Rigaku AFC12\K/SATURN724'
_diffrn_measurement_method \w
_diffrn_radiation_monochromator graphite
_diffrn_radiation_source 'fine-focus sealed tube'
_diffrn_radiation_type MoK\a
_diffrn_radiation_wavelength 0.71069
_diffrn_reflns_av_R_equivalents 0.033
_diffrn_reflns_av_sigmaI/netI 0.049
_diffrn_reflns_limit_h_max 7
_diffrn_reflns_limit_h_min -6
_diffrn_reflns_limit_k_max 14
_diffrn_reflns_limit_k_min -14
_diffrn_reflns_limit_l_max 19
_diffrn_reflns_limit_l_min -19
_diffrn_reflns_number 6882
_diffrn_reflns_theta_full 27.5
_diffrn_reflns_theta_max 27.5
_diffrn_reflns_theta_min 2.0
_diffrn_standards_decay_% '< 1'
_diffrn_standards_interval_count 0
_diffrn_standards_number 0
_exptl_absorpt_coefficient_mu 0.103
_exptl_absorpt_correction_T_max 1
_exptl_absorpt_correction_T_min 0.821
_exptl_absorpt_correction_type multi-scan
_exptl_absorpt_process_details '(ABSCOR; Higashi, 1995)'
_exptl_crystal_colour red
_exptl_crystal_density_diffrn 1.442
_exptl_crystal_density_method 'not measured'
_exptl_crystal_description block
_exptl_crystal_F_000 394
_exptl_crystal_size_max 0.55
_exptl_crystal_size_mid 0.31
_exptl_crystal_size_min 0.20
_refine_diff_density_max 0.32
_refine_diff_density_min -0.28
_refine_ls_extinction_method none
_refine_ls_goodness_of_fit_ref 1.08
_refine_ls_hydrogen_treatment constr
_refine_ls_matrix_type full
_refine_ls_number_parameters 262
_refine_ls_number_reflns 3945
_refine_ls_number_restraints 3
_refine_ls_restrained_S_all 1.08
_refine_ls_R_factor_all 0.060
_refine_ls_R_factor_gt 0.054
_refine_ls_shift/su_max_lt 0.001
_refine_ls_shift/su_mean 0.000
_refine_ls_structure_factor_coef Fsqd
_refine_ls_weighting_details 'calc w=1/[\s^2^(Fo^2^)+(0.0675P)^2^+0.3418P] where P=(Fo^2^+2Fc^2^)/3'
_refine_ls_weighting_scheme calc
_refine_ls_wR_factor_gt 0.136
_refine_ls_wR_factor_ref 0.143
_reflns_number_gt 3477
_reflns_number_total 3945
_reflns_threshold_expression I>2\s(I)
_cod_data_source_file hg2597.cif
_cod_data_source_block I
_cod_database_code 2224286
_cod_database_fobs_code 2224286

loop_
_symmetry_equiv_pos_as_xyz
'x, y, z'
'-x, -y, -z'

loop_
_atom_site_type_symbol
_atom_site_label
_atom_site_fract_x
_atom_site_fract_y
_atom_site_fract_z
_atom_site_U_iso_or_equiv
_atom_site_adp_type
_atom_site_calc_flag
_atom_site_refinement_flags
_atom_site_occupancy
_atom_site_disorder_assembly
_atom_site_disorder_group
O O1 1.0476(2) -0.00128(11) 0.38418(8) 0.0287(3) Uani d . 1 . .
O O2 0.7677(2) 0.68650(12) 0.51985(8) 0.0293(3) Uani d . 1 . .
O O3 0.5687(2) 0.83724(11) 0.40195(8) 0.0264(3) Uani d D 1 . .
H H1O 0.5873 0.8673 0.3446 0.040 Uiso d D 1 . .
O O4 0.0094(2) 1.33786(11) -0.01572(8) 0.0298(3) Uani d D 1 . .
H H2O 0.0524 1.3892 -0.0638 0.045 Uiso d D 1 . .
N N1 0.8421(3) 0.48340(13) 0.16157(9) 0.0268(3) Uani d . 1 . .
N N2 0.7290(2) 0.10782(13) 0.44396(9) 0.0238(3) Uani d D 1 . .
H H1N 0.6700 0.1179 0.4965 0.029 Uiso d D 1 . .
N N3 0.7538(2) 0.87835(12) 0.24039(9) 0.0222(3) Uani d . 1 . .
N N4 0.7707(2) 0.94258(12) 0.15667(9) 0.0230(3) Uani d . 1 . .
C C1 0.6793(3) 0.27688(14) 0.28993(10) 0.0216(3) Uani d . 1 . .
C C2 0.5771(3) 0.32819(15) 0.19998(11) 0.0267(3) Uani d . 1 . .
H H2 0.4492 0.2940 0.1805 0.032 Uiso calc R 1 . .
C C3 0.6641(3) 0.42965(16) 0.13916(11) 0.0299(4) Uani d . 1 . .
H H3 0.5930 0.4631 0.0778 0.036 Uiso calc R 1 . .
C C4 0.9377(3) 0.43484(15) 0.24874(11) 0.0264(3) Uani d . 1 . .
H H4 1.0628 0.4723 0.2666 0.032 Uiso calc R 1 . .
C C5 0.8634(3) 0.33260(15) 0.31435(11) 0.0252(3) Uani d . 1 . .
H H5 0.9376 0.3011 0.3752 0.030 Uiso calc R 1 . .
C C6 0.5892(3) 0.16366(15) 0.35621(11) 0.0244(3) Uani d . 1 . .
H H6A 0.4150 0.1914 0.3693 0.029 Uiso calc R 1 . .
H H6B 0.5944 0.0966 0.3250 0.029 Uiso calc R 1 . .
C C7 0.9439(3) 0.02757(14) 0.44999(10) 0.0221(3) Uani d . 1 . .
C C8 0.9611(3) 0.71595(14) 0.37441(10) 0.0208(3) Uani d . 1 . .
C C9 0.9623(3) 0.78081(14) 0.27915(10) 0.0212(3) Uani d . 1 . .
C C10 1.1625(3) 0.74920(15) 0.22689(11) 0.0258(3) Uani d . 1 . .
H H10 1.1636 0.7929 0.1624 0.031 Uiso calc R 1 . .
C C11 1.3589(3) 0.65398(16) 0.26952(12) 0.0279(4) Uani d . 1 . .
H H11 1.4954 0.6330 0.2341 0.034 Uiso calc R 1 . .
C C12 1.3583(3) 0.58874(15) 0.36356(12) 0.0265(3) Uani d . 1 . .
H H12 1.4932 0.5229 0.3922 0.032 Uiso calc R 1 . .
C C13 1.1604(3) 0.61987(15) 0.41561(11) 0.0237(3) Uani d . 1 . .
H H13 1.1606 0.5753 0.4800 0.028 Uiso calc R 1 . .
C C14 0.7599(3) 0.74462(14) 0.43795(10) 0.0222(3) Uani d . 1 . .
C C15 0.5672(3) 1.03918(14) 0.11805(10) 0.0224(3) Uani d . 1 . .
C C16 0.3394(3) 1.05976(15) 0.15929(11) 0.0233(3) Uani d . 1 . .
H H16 0.3115 1.0047 0.2186 0.028 Uiso calc R 1 . .
C C17 0.1561(3) 1.16005(15) 0.11346(11) 0.0251(3) Uani d . 1 . .
H H17 0.0018 1.1737 0.1414 0.030 Uiso calc R 1 . .
C C18 0.1956(3) 1.24225(15) 0.02580(11) 0.0238(3) Uani d . 1 . .
C C19 0.4230(3) 1.22184(16) -0.01495(11) 0.0263(3) Uani d . 1 . .
H H19 0.4520 1.2777 -0.0738 0.032 Uiso calc R 1 . .
C C20 0.6053(3) 1.12046(15) 0.03040(11) 0.0252(3) Uani d . 1 . .
H H20 0.7582 1.1057 0.0018 0.030 Uiso calc R 1 . .

loop_
_atom_site_aniso_label
_atom_site_aniso_U_11
_atom_site_aniso_U_22
_atom_site_aniso_U_33
_atom_site_aniso_U_12
_atom_site_aniso_U_13
_atom_site_aniso_U_23
O1 0.0295(6) 0.0338(6) 0.0211(6) 0.0007(5) 0.0015(5) -0.0098(5)
O2 0.0308(6) 0.0344(6) 0.0189(6) -0.0012(5) 0.0003(5) -0.0055(5)
O3 0.0263(6) 0.0291(6) 0.0201(5) 0.0010(5) 0.0023(4) -0.0057(5)
O4 0.0258(6) 0.0295(6) 0.0262(6) -0.0009(5) -0.0010(5) 0.0011(5)
N1 0.0282(7) 0.0257(6) 0.0233(7) -0.0017(5) 0.0007(5) -0.0045(5)
N2 0.0236(7) 0.0273(6) 0.0176(6) -0.0007(5) 0.0000(5) -0.0048(5)
N3 0.0253(7) 0.0217(6) 0.0183(6) -0.0034(5) -0.0022(5) -0.0044(5)
N4 0.0268(7) 0.0230(6) 0.0194(6) -0.0057(5) -0.0020(5) -0.0059(5)
C1 0.0209(7) 0.0220(7) 0.0210(7) 0.0009(5) 0.0006(6) -0.0080(6)
C2 0.0292(8) 0.0264(7) 0.0245(8) -0.0034(6) -0.0056(6) -0.0085(6)
C3 0.0388(9) 0.0290(8) 0.0190(7) -0.0020(7) -0.0059(6) -0.0049(6)
C4 0.0223(7) 0.0269(7) 0.0280(8) -0.0019(6) -0.0033(6) -0.0066(6)
C5 0.0237(8) 0.0273(7) 0.0212(7) -0.0008(6) -0.0038(6) -0.0045(6)
C6 0.0237(7) 0.0269(7) 0.0207(7) -0.0029(6) -0.0025(6) -0.0053(6)
C7 0.0233(7) 0.0217(7) 0.0212(8) -0.0055(6) 0.0013(6) -0.0054(6)
C8 0.0211(7) 0.0209(7) 0.0211(7) -0.0044(5) -0.0010(6) -0.0071(6)
C9 0.0226(7) 0.0206(7) 0.0204(7) -0.0044(6) -0.0025(6) -0.0059(6)
C10 0.0289(8) 0.0261(7) 0.0205(7) -0.0036(6) 0.0026(6) -0.0054(6)
C11 0.0249(8) 0.0308(8) 0.0290(8) -0.0035(6) 0.0046(6) -0.0114(7)
C12 0.0231(8) 0.0269(7) 0.0277(8) 0.0003(6) -0.0043(6) -0.0079(6)
C13 0.0249(8) 0.0254(7) 0.0204(7) -0.0045(6) -0.0031(6) -0.0064(6)
C14 0.0252(8) 0.0222(7) 0.0198(7) -0.0052(6) -0.0013(6) -0.0067(6)
C15 0.0267(8) 0.0228(7) 0.0186(7) -0.0059(6) -0.0023(6) -0.0063(6)
C16 0.0253(8) 0.0247(7) 0.0197(7) -0.0073(6) -0.0008(6) -0.0045(6)
C17 0.0222(7) 0.0274(7) 0.0248(8) -0.0061(6) 0.0004(6) -0.0055(6)
C18 0.0246(8) 0.0238(7) 0.0226(7) -0.0045(6) -0.0042(6) -0.0059(6)
C19 0.0290(8) 0.0281(8) 0.0186(7) -0.0058(6) 0.0002(6) -0.0016(6)
C20 0.0256(8) 0.0290(8) 0.0201(7) -0.0046(6) 0.0003(6) -0.0063(6)

loop_
_atom_type_symbol
_atom_type_description
_atom_type_scat_dispersion_real
_atom_type_scat_dispersion_imag
_atom_type_scat_source
C C 0.0033 0.0016 'International Tables Vol C Tables 4.2.6.8 and 6.1.1.4'
H H 0.0000 0.0000 'International Tables Vol C Tables 4.2.6.8 and 6.1.1.4'
N N 0.0061 0.0033 'International Tables Vol C Tables 4.2.6.8 and 6.1.1.4'
O O 0.0106 0.0060 'International Tables Vol C Tables 4.2.6.8 and 6.1.1.4'

loop_
_geom_angle_atom_site_label_1
_geom_angle_atom_site_label_2
_geom_angle_atom_site_label_3
_geom_angle_site_symmetry_1
_geom_angle_site_symmetry_3
_geom_angle
_geom_angle_publ_flag
C14 O3 H1O . . 108.7 ?
C18 O4 H2O . . 112.5 ?
C3 N1 C4 . . 116.75(14) ?
C7 N2 C6 . . 120.86(13) ?
C7 N2 H1N . . 116.6 ?
C6 N2 H1N . . 122.1 ?
N4 N3 C9 . . 115.26(13) ?
N3 N4 C15 . . 115.72(13) ?
C2 C1 C5 . . 117.49(14) ?
C2 C1 C6 . . 119.45(14) ?
C5 C1 C6 . . 123.05(14) ?
C3 C2 C1 . . 119.17(16) ?
C3 C2 H2 . . 120.4 ?
C1 C2 H2 . . 120.4 ?
N1 C3 C2 . . 123.90(15) ?
N1 C3 H3 . . 118.0 ?
C2 C3 H3 . . 118.0 ?
N1 C4 C5 . . 123.41(16) ?
N1 C4 H4 . . 118.3 ?
C5 C4 H4 . . 118.3 ?
C4 C5 C1 . . 119.28(15) ?
C4 C5 H5 . . 120.4 ?
C1 C5 H5 . . 120.4 ?
N2 C6 C1 . . 114.78(14) ?
N2 C6 H6A . . 108.6 ?
C1 C6 H6A . . 108.6 ?
N2 C6 H6B . . 108.6 ?
C1 C6 H6B . . 108.6 ?
H6A C6 H6B . . 107.5 ?
O1 C7 N2 . . 125.14(15) ?
O1 C7 C7 . 2_756 121.86(17) ?
N2 C7 C7 . 2_756 112.99(16) ?
C13 C8 C9 . . 119.19(14) ?
C13 C8 C14 . . 116.22(14) ?
C9 C8 C14 . . 124.57(14) ?
C10 C9 C8 . . 119.98(14) ?
C10 C9 N3 . . 123.07(14) ?
C8 C9 N3 . . 116.96(13) ?
C11 C10 C9 . . 119.74(15) ?
C11 C10 H10 . . 120.1 ?
C9 C10 H10 . . 120.1 ?
C10 C11 C12 . . 120.63(15) ?
C10 C11 H11 . . 119.7 ?
C12 C11 H11 . . 119.7 ?
C13 C12 C11 . . 119.81(15) ?
C13 C12 H12 . . 120.1 ?
C11 C12 H12 . . 120.1 ?
C12 C13 C8 . . 120.65(15) ?
C12 C13 H13 . . 119.7 ?
C8 C13 H13 . . 119.7 ?
O2 C14 O3 . . 119.58(14) ?
O2 C14 C8 . . 122.19(14) ?
O3 C14 C8 . . 118.23(13) ?
C20 C15 N4 . . 114.33(14) ?
C20 C15 C16 . . 119.49(14) ?
N4 C15 C16 . . 126.18(14) ?
C17 C16 C15 . . 119.85(15) ?
C17 C16 H16 . . 120.1 ?
C15 C16 H16 . . 120.1 ?
C16 C17 C18 . . 120.54(15) ?
C16 C17 H17 . . 119.7 ?
C18 C17 H17 . . 119.7 ?
O4 C18 C19 . . 122.69(14) ?
O4 C18 C17 . . 117.82(14) ?
C19 C18 C17 . . 119.49(14) ?
C20 C19 C18 . . 119.95(15) ?
C20 C19 H19 . . 120.0 ?
C18 C19 H19 . . 120.0 ?
C19 C20 C15 . . 120.66(15) ?
C19 C20 H20 . . 119.7 ?
C15 C20 H20 . . 119.7 ?

loop_
_geom_bond_atom_site_label_1
_geom_bond_atom_site_label_2
_geom_bond_site_symmetry_2
_geom_bond_distance
_geom_bond_publ_flag
O1 C7 . 1.2304(19) ?
O2 C14 . 1.2088(19) ?
O3 C14 . 1.3276(19) ?
O3 H1O . 0.8402 ?
O4 C18 . 1.3450(19) ?
O4 H2O . 0.8401 ?
N1 C3 . 1.337(2) ?
N1 C4 . 1.340(2) ?
N2 C7 . 1.335(2) ?
N2 C6 . 1.451(2) ?
N2 H1N . 0.8801 ?
N3 N4 . 1.2632(19) ?
N3 C9 . 1.427(2) ?
N4 C15 . 1.403(2) ?
C1 C2 . 1.390(2) ?
C1 C5 . 1.391(2) ?
C1 C6 . 1.516(2) ?
C2 C3 . 1.384(2) ?
C2 H2 . 0.9500 ?
C3 H3 . 0.9500 ?
C4 C5 . 1.389(2) ?
C4 H4 . 0.9500 ?
C5 H5 . 0.9500 ?
C6 H6A . 0.9900 ?
C6 H6B . 0.9900 ?
C7 C7 2_756 1.542(3) ?
C8 C13 . 1.393(2) ?
C8 C9 . 1.403(2) ?
C8 C14 . 1.505(2) ?
C9 C10 . 1.398(2) ?
C10 C11 . 1.383(2) ?
C10 H10 . 0.9500 ?
C11 C12 . 1.387(2) ?
C11 H11 . 0.9500 ?
C12 C13 . 1.386(2) ?
C12 H12 . 0.9500 ?
C13 H13 . 0.9500 ?
C15 C20 . 1.399(2) ?
C15 C16 . 1.404(2) ?
C16 C17 . 1.379(2) ?
C16 H16 . 0.9500 ?
C17 C18 . 1.405(2) ?
C17 H17 . 0.9500 ?
C18 C19 . 1.398(2) ?
C19 C20 . 1.381(2) ?
C19 H19 . 0.9500 ?
C20 H20 . 0.9500 ?

loop_
_geom_hbond_atom_site_label_D
_geom_hbond_atom_site_label_H
_geom_hbond_atom_site_label_A
_geom_hbond_site_symmetry_A
_geom_hbond_distance_DH
_geom_hbond_distance_HA
_geom_hbond_distance_DA
_geom_hbond_angle_DHA
O3 H1o N3 1_555 0.84 1.79 2.568(2) 154
N2 H1n O3 2_666 0.88 2.11 2.966(2) 163
O4 H2o N1 2_675 0.84 1.88 2.720(2) 173
C5 H5 O2 2_766 0.95 2.34 3.187(3) 148
C6 H6a O2 2_666 0.99 2.54 3.265(3) 130
C2 H2 Cg(3) 1_545 0.95 2.76 3.542(3) 140
C4 H4 Cg(2) 1_555 0.95 2.87 3.684(3) 145
C11 H11 Cg(1) 1_655 0.95 2.96 3.642(3) 130

loop_
_geom_torsion_atom_site_label_1
_geom_torsion_atom_site_label_2
_geom_torsion_atom_site_label_3
_geom_torsion_atom_site_label_4
_geom_torsion_site_symmetry_1
_geom_torsion_site_symmetry_2
_geom_torsion_site_symmetry_3
_geom_torsion_site_symmetry_4
_geom_torsion
_geom_torsion_publ_flag
C9 N3 N4 C15 . . . . -179.67(12) ?
C5 C1 C2 C3 . . . . 0.9(2) ?
C6 C1 C2 C3 . . . . -178.53(14) ?
C4 N1 C3 C2 . . . . -0.5(2) ?
C1 C2 C3 N1 . . . . -0.5(3) ?
C3 N1 C4 C5 . . . . 0.9(2) ?
N1 C4 C5 C1 . . . . -0.5(2) ?
C2 C1 C5 C4 . . . . -0.5(2) ?
C6 C1 C5 C4 . . . . 178.93(14) ?
C7 N2 C6 C1 . . . . -79.82(19) ?
C2 C1 C6 N2 . . . . 172.60(14) ?
C5 C1 C6 N2 . . . . -6.8(2) ?
C6 N2 C7 O1 . . . . 3.7(2) ?
C6 N2 C7 C7 . . . 2_756 -176.57(15) ?
C13 C8 C9 C10 . . . . -0.4(2) ?
C14 C8 C9 C10 . . . . 178.01(14) ?
C13 C8 C9 N3 . . . . 180.00(13) ?
C14 C8 C9 N3 . . . . -1.6(2) ?
N4 N3 C9 C10 . . . . -5.8(2) ?
N4 N3 C9 C8 . . . . 173.84(13) ?
C8 C9 C10 C11 . . . . 0.0(2) ?
N3 C9 C10 C11 . . . . 179.58(15) ?
C9 C10 C11 C12 . . . . 0.5(3) ?
C10 C11 C12 C13 . . . . -0.6(3) ?
C11 C12 C13 C8 . . . . 0.2(2) ?
C9 C8 C13 C12 . . . . 0.3(2) ?
C14 C8 C13 C12 . . . . -178.21(14) ?
C13 C8 C14 O2 . . . . -1.2(2) ?
C9 C8 C14 O2 . . . . -179.56(15) ?
C13 C8 C14 O3 . . . . 178.70(14) ?
C9 C8 C14 O3 . . . . 0.3(2) ?
N3 N4 C15 C20 . . . . 171.10(13) ?
N3 N4 C15 C16 . . . . -8.5(2) ?
C20 C15 C16 C17 . . . . -0.4(2) ?
N4 C15 C16 C17 . . . . 179.19(15) ?
C15 C16 C17 C18 . . . . -0.2(2) ?
C16 C17 C18 O4 . . . . 179.60(14) ?
C16 C17 C18 C19 . . . . 0.0(2) ?
O4 C18 C19 C20 . . . . -178.74(15) ?
C17 C18 C19 C20 . . . . 0.9(2) ?
C18 C19 C20 C15 . . . . -1.5(2) ?
N4 C15 C20 C19 . . . . -178.39(14) ?
C16 C15 C20 C19 . . . . 1.2(2) ?
